data_8106948
loop_
_publ_author_name
'Lu, Qiong'
'Lei, KeWei'

_publ_section_title
;
 Crystal structure of
 bis(2,4-dibromo-6-{(E)[(4-fluorobenzyl)imino]methyl}phenolato-\k2 N,O)
 copper(II), C28H18Br4F2N2O2Cu
;
_journal_issue 2
_journal_name_full 'Zeitschrift f\"ur Kristallographie - New Crystal Structures'
_journal_page_first 591
_journal_page_last 592
_journal_paper_doi 10.1515/ncrs-2015-0200
_journal_volume 231
_journal_year 2016
_chemical_absolute_configuration ad
_chemical_formula_moiety 'Cu, 2(C14 H9 Br2  F N O) '
_chemical_formula_sum 'C28 H18 Br4 Cu F2 N2 O2'
_chemical_formula_weight 835.59
_space_group_IT_number 5
_space_group_name_Hall 'C 2y'
_space_group_name_H-M_alt 'C 1 2 1'
_symmetry_cell_setting monoclinic
_symmetry_space_group_name_Hall 'C 2y'
_atom_sites_solution_hydrogens geom
_atom_sites_solution_primary direct
_atom_sites_solution_secondary difmap
_cell_angle_alpha 90.00
_cell_angle_beta 121.182(8)
_cell_angle_gamma 90.00
_cell_formula_units_Z 2
_cell_length_a 14.6518(8)
_cell_length_b 9.6738(5)
_cell_length_c 11.1907(6)
_cell_measurement_reflns_used 1675
_cell_measurement_temperature 296(2)
_cell_measurement_theta_max 28.8130
_cell_measurement_theta_min 2.8101
_cell_volume 1357.00(17)
_computing_data_collection 'RAPID-AUTO (Rigaku, 1998)'
_computing_data_reduction RAPID-AUTO
_computing_molecular_graphics 'SHELXTL (Sheldrick, 2008)'
_computing_publication_material SHELXL-97
_computing_structure_refinement 'SHELXL-97 (Sheldrick, 1997)'
_computing_structure_solution 'smtbx-flip (Bourhis, 2008)'
_diffrn_ambient_temperature 296(2)
_diffrn_detector_area_resol_mean 16.1623
_diffrn_measured_fraction_theta_full 0.998
_diffrn_measured_fraction_theta_max 0.998
_diffrn_measurement_details
;
_diffrn_measurement_device_type   'SuperNova, Single source at offset), Eos'
_diffrn_measurement_method        '\w scans'
_diffrn_orient_matrix_UB_11       -0.0454728000
_diffrn_orient_matrix_UB_12       -0.0341401000
_diffrn_orient_matrix_UB_13       -0.0542571000
_diffrn_orient_matrix_UB_21       0.0276394000
_diffrn_orient_matrix_UB_22       -0.0639345000
_diffrn_orient_matrix_UB_23       0.0211636000
_diffrn_orient_matrix_UB_31       -0.0192416000
_diffrn_orient_matrix_UB_32       -0.0109571000
_diffrn_orient_matrix_UB_33       0.0458162000
_diffrn_radiation_monochromator   mirror
_diffrn_radiation_type            'Mo K\a'
_diffrn_radiation_wavelength      0.7107
_diffrn_source                    'SuperNova (Mo) X-ray Source'
_diffrn_standards_decay_%         ?
_diffrn_standards_interval_count  ?
_diffrn_standards_interval_time   ?
_diffrn_standards_number          ?
_reflns_number_gt                 1994
_reflns_number_total              2469
_reflns_odcompleteness_completeness 99.80
_reflns_odcompleteness_iscentric  1
_reflns_odcompleteness_theta      26.32
_reflns_threshold_expression      >2sigma(I)

;
_diffrn_reflns_av_R_equivalents 0.0632
_diffrn_reflns_av_unetI/netI 0.0762
_diffrn_reflns_limit_h_max 17
_diffrn_reflns_limit_h_min -17
_diffrn_reflns_limit_k_max 11
_diffrn_reflns_limit_k_min -11
_diffrn_reflns_limit_l_max 13
_diffrn_reflns_limit_l_min -13
_diffrn_reflns_number 6394
_diffrn_reflns_theta_full 25.24
_diffrn_reflns_theta_max 25.24
_diffrn_reflns_theta_min 2.82
_exptl_absorpt_coefficient_mu 6.738
_exptl_absorpt_correction_T_max 0.445
_exptl_absorpt_correction_T_min 0.200
_exptl_absorpt_correction_type multi-scan
_exptl_absorpt_process_details 'ABSCOR (Higashi, 1995)'
_exptl_crystal_colour blue
_exptl_crystal_density_diffrn 2.045
_exptl_crystal_density_method 'not measured'
_exptl_crystal_description block
_exptl_crystal_F_000 806.0
_exptl_crystal_size_max 0.33
_exptl_crystal_size_mid 0.21
_exptl_crystal_size_min 0.12
_refine_diff_density_max 0.878
_refine_diff_density_min -0.691
_refine_diff_density_rms 0.119
_refine_ls_abs_structure_details 'Flack H D (1983), Acta Cryst. A39, 876-881'
_refine_ls_abs_structure_Flack 0.00(3)
_refine_ls_extinction_method none
_refine_ls_goodness_of_fit_ref 1.057
_refine_ls_hydrogen_treatment mixed
_refine_ls_matrix_type full
_refine_ls_number_parameters 177
_refine_ls_number_reflns 2415
_refine_ls_number_restraints 1
_refine_ls_restrained_S_all 1.056
_refine_ls_R_factor_all 0.0863
_refine_ls_R_factor_gt 0.0723
_refine_ls_shift/su_max 0.000
_refine_ls_shift/su_mean 0.000
_refine_ls_structure_factor_coef Fsqd
_refine_ls_weighting_details 'calc w=1/[\s^2^(Fo^2^)+(0.1233P)^2^+0.2416P] where P=(Fo^2^+2Fc^2^)/3'
_refine_ls_weighting_scheme calc
_refine_ls_wR_factor_gt 0.1796
_refine_ls_wR_factor_ref 0.1966
_cod_data_source_file suppl_ncrs-2015-0200_suppl.cif
_cod_data_source_block 0611-leikw031
_cod_original_cell_volume 1357
_cod_original_formula_sum 'C28 H18 Br4 Cu F2 N2 O2 '
_cod_database_code 8106948

loop_
_space_group_symop_id
_space_group_symop_operation_xyz
1 'x, y, z'
2 '-x, y, -z'
3 'x+1/2, y+1/2, z'
4 '-x+1/2, y+1/2, -z'

loop_
_atom_site_label
_atom_site_type_symbol
_atom_site_fract_x
_atom_site_fract_y
_atom_site_fract_z
_atom_site_U_iso_or_equiv
_atom_site_adp_type
_atom_site_occupancy
_atom_site_symmetry_multiplicity
_atom_site_calc_flag
_atom_site_refinement_flags
_atom_site_disorder_assembly
_atom_site_disorder_group
Br1 Br 0.33504(10) 0.49944(14) 0.87933(12) 0.0488(4) Uani 1 1 d . . .
Br3 Br 0.54157(10) 0.13661(17) 0.69587(14) 0.0533(4) Uani 1 1 d . . .
Cu1 Cu 0.0000 0.3384(2) 0.5000 0.0380(6) Uani 1 2 d S . .
F1 F -0.3751(10) -0.1140(15) 0.1601(13) 0.105(4) Uani 1 1 d . . .
O1 O 0.1422(6) 0.3894(9) 0.6250(8) 0.0376(19) Uani 1 1 d . . .
N1 N 0.0345(8) 0.2633(13) 0.3618(10) 0.040(3) Uani 1 1 d . . .
C1 C 0.2278(9) 0.3408(14) 0.6323(11) 0.032(3) Uani 1 1 d . . .
C2 C 0.3286(9) 0.3719(14) 0.7458(12) 0.036(3) Uani 1 1 d . . .
C3 C 0.4227(9) 0.3174(15) 0.7652(12) 0.036(3) Uani 1 1 d . . .
H3 H 0.4884 0.3411 0.8425 0.043 Uiso 1 1 calc R . .
C4 C 0.4151(9) 0.2262(15) 0.6647(12) 0.036(3) Uani 1 1 d . . .
C5 C 0.3216(9) 0.1929(14) 0.5519(12) 0.040(3) Uani 1 1 d . . .
H5 H 0.3194 0.1301 0.4876 0.048 Uiso 1 1 calc R . .
C6 C 0.2240(9) 0.2537(13) 0.5293(11) 0.033(3) Uani 1 1 d . . .
C7 C 0.1292(10) 0.2244(15) 0.3982(13) 0.042(3) Uani 1 1 d . . .
H7 H 0.1369 0.1726 0.3340 0.051 Uiso 1 1 calc R . .
C8 C -0.0510(10) 0.2369(18) 0.2178(12) 0.051(4) Uani 1 1 d . . .
H8A H -0.0198 0.1986 0.1670 0.061 Uiso 1 1 calc R . .
H8B H -0.0836 0.3245 0.1745 0.061 Uiso 1 1 calc R . .
C9 C -0.1368(10) 0.1409(17) 0.2023(12) 0.043(3) Uani 1 1 d . . .
C10 C -0.1142(11) 0.0355(17) 0.2967(15) 0.054(4) Uani 1 1 d . . .
H10 H -0.0445 0.0222 0.3700 0.065 Uiso 1 1 calc R . .
C11 C -0.1961(14) -0.0526(18) 0.2831(19) 0.065(4) Uani 1 1 d . . .
H11 H -0.1824 -0.1238 0.3462 0.078 Uiso 1 1 calc R . .
C12 C -0.2959(14) -0.028(2) 0.1732(17) 0.071(5) Uani 1 1 d . . .
C13 C -0.3224(11) 0.0711(18) 0.0759(15) 0.054(4) Uani 1 1 d . . .
H13 H -0.3917 0.0809 0.0006 0.065 Uiso 1 1 calc R . .
C14 C -0.2404(10) 0.1578(16) 0.0944(12) 0.043(3) Uani 1 1 d . . .
H14 H -0.2562 0.2298 0.0315 0.051 Uiso 1 1 calc R . .

loop_
_atom_site_aniso_label
_atom_site_aniso_U_11
_atom_site_aniso_U_22
_atom_site_aniso_U_33
_atom_site_aniso_U_23
_atom_site_aniso_U_13
_atom_site_aniso_U_12
Br1 0.0361(7) 0.0625(9) 0.0434(7) -0.0149(6) 0.0175(5) 0.0032(7)
Br3 0.0339(7) 0.0704(10) 0.0579(8) -0.0012(7) 0.0255(6) 0.0161(7)
Cu1 0.0226(10) 0.0556(14) 0.0355(10) 0.000 0.0149(8) 0.000
F1 0.083(8) 0.117(11) 0.113(9) 0.001(8) 0.049(7) -0.053(8)
O1 0.029(4) 0.042(5) 0.043(4) -0.003(4) 0.020(4) 0.004(4)
N1 0.032(5) 0.055(7) 0.035(5) 0.002(5) 0.019(4) -0.002(5)
C1 0.020(5) 0.044(7) 0.036(6) 0.006(5) 0.017(5) 0.010(5)
C2 0.026(6) 0.045(8) 0.032(6) 0.004(5) 0.011(5) 0.005(5)
C3 0.022(5) 0.044(7) 0.043(6) -0.005(6) 0.018(5) 0.000(5)
C4 0.019(5) 0.057(8) 0.033(6) -0.003(5) 0.014(5) 0.003(5)
C5 0.033(7) 0.047(8) 0.035(6) 0.001(5) 0.014(5) 0.003(6)
C6 0.021(6) 0.045(7) 0.032(6) -0.009(5) 0.013(5) 0.000(5)
C7 0.038(7) 0.057(9) 0.037(6) -0.011(6) 0.023(6) -0.005(6)
C8 0.032(7) 0.087(12) 0.038(7) -0.005(7) 0.021(6) -0.013(8)
C9 0.039(7) 0.053(8) 0.042(6) -0.005(6) 0.025(5) 0.003(7)
C10 0.037(7) 0.056(10) 0.059(8) 0.006(7) 0.018(6) 0.003(7)
C11 0.067(11) 0.049(9) 0.084(11) 0.018(8) 0.043(9) 0.008(8)
C12 0.071(11) 0.084(14) 0.071(10) -0.020(10) 0.047(9) -0.043(11)
C13 0.034(7) 0.076(11) 0.054(8) -0.009(8) 0.024(6) -0.015(8)
C14 0.036(7) 0.052(9) 0.039(6) -0.004(6) 0.018(5) -0.003(6)

loop_
_atom_type_symbol
_atom_type_description
_atom_type_scat_dispersion_real
_atom_type_scat_dispersion_imag
_atom_type_scat_source
C C 0.0033 0.0016 'International Tables Vol C Tables 4.2.6.8 and 6.1.1.4'
Br Br -0.2901 2.4595 'International Tables Vol C Tables 4.2.6.8 and 6.1.1.4'
Cu Cu 0.3201 1.2651 'International Tables Vol C Tables 4.2.6.8 and 6.1.1.4'
F F 0.0171 0.0103 'International Tables Vol C Tables 4.2.6.8 and 6.1.1.4'
N N 0.0061 0.0033 'International Tables Vol C Tables 4.2.6.8 and 6.1.1.4'
O O 0.0106 0.0060 'International Tables Vol C Tables 4.2.6.8 and 6.1.1.4'
H H 0.0000 0.0000 'International Tables Vol C Tables 4.2.6.8 and 6.1.1.4'

loop_
_geom_angle_atom_site_label_1
_geom_angle_atom_site_label_2
_geom_angle_atom_site_label_3
_geom_angle
_geom_angle_site_symmetry_1
_geom_angle_site_symmetry_3
O1 Cu1 O1 149.5(6) 2_556 .
O1 Cu1 N1 92.5(4) . .
O1 Cu1 N1 98.5(4) 2_556 .
O1 Cu1 N1 92.5(4) 2_556 2_556
O1 Cu1 N1 98.5(4) . 2_556
N1 Cu1 N1 137.3(7) . 2_556
C1 O1 Cu1 127.8(8) . .
C7 N1 Cu1 121.8(8) . .
C7 N1 C8 117.9(10) . .
C8 N1 Cu1 120.0(8) . .
O1 C1 C2 120.7(11) . .
O1 C1 C6 122.5(10) . .
C2 C1 C6 116.8(10) . .
C1 C2 Br1 117.0(9) . .
C3 C2 Br1 118.9(9) . .
C3 C2 C1 124.1(11) . .
C2 C3 H3 121.3 . .
C2 C3 C4 117.3(11) . .
C4 C3 H3 121.3 . .
C3 C4 Br3 118.5(8) . .
C5 C4 Br3 119.2(10) . .
C5 C4 C3 122.1(12) . .
C4 C5 H5 119.8 . .
C4 C5 C6 120.4(12) . .
C6 C5 H5 119.8 . .
C1 C6 C5 119.0(11) . .
C1 C6 C7 124.4(11) . .
C7 C6 C5 116.5(11) . .
N1 C7 C6 125.7(11) . .
N1 C7 H7 117.2 . .
C6 C7 H7 117.2 . .
N1 C8 H8A 108.5 . .
N1 C8 H8B 108.5 . .
N1 C8 C9 115.1(10) . .
H8A C8 H8B 107.5 . .
C9 C8 H8A 108.5 . .
C9 C8 H8B 108.5 . .
C10 C9 C8 121.0(12) . .
C14 C9 C8 120.4(13) . .
C14 C9 C10 118.5(13) . .
C9 C10 H10 119.7 . .
C9 C10 C11 120.7(13) . .
C11 C10 H10 119.7 . .
C10 C11 H11 121.7 . .
C12 C11 C10 116.5(15) . .
C12 C11 H11 121.7 . .
C11 C12 F1 116.4(17) . .
C13 C12 F1 118.1(16) . .
C13 C12 C11 125.5(15) . .
C12 C13 H13 121.8 . .
C12 C13 C14 116.3(13) . .
C14 C13 H13 121.8 . .
C9 C14 C13 122.3(14) . .
C9 C14 H14 118.8 . .
C13 C14 H14 118.8 . .

loop_
_geom_bond_atom_site_label_1
_geom_bond_atom_site_label_2
_geom_bond_distance
_geom_bond_site_symmetry_2
Br1 C2 1.902(13) .
Br3 C4 1.907(12) .
Cu1 O1 1.877(8) 2_556
Cu1 O1 1.877(8) .
Cu1 N1 1.997(10) .
Cu1 N1 1.997(10) 2_556
F1 C12 1.373(18) .
O1 C1 1.302(14) .
N1 C7 1.283(16) .
N1 C8 1.463(15) .
C1 C2 1.394(16) .
C1 C6 1.405(16) .
C2 C3 1.384(17) .
C3 H3 0.9300 .
C3 C4 1.388(17) .
C4 C5 1.335(16) .
C5 H5 0.9300 .
C5 C6 1.442(16) .
C6 C7 1.432(17) .
C7 H7 0.9300 .
C8 H8A 0.9700 .
C8 H8B 0.9700 .
C8 C9 1.498(19) .
C9 C10 1.38(2) .
C9 C14 1.376(18) .
C10 H10 0.9300 .
C10 C11 1.41(2) .
C11 H11 0.9300 .
C11 C12 1.36(2) .
C12 C13 1.35(3) .
C13 H13 0.9300 .
C13 C14 1.39(2) .
C14 H14 0.9300 .

loop_
_geom_torsion_atom_site_label_1
_geom_torsion_atom_site_label_2
_geom_torsion_atom_site_label_3
_geom_torsion_atom_site_label_4
_geom_torsion
_geom_torsion_site_symmetry_1
_geom_torsion_site_symmetry_2
_geom_torsion_site_symmetry_3
_geom_torsion_site_symmetry_4
Br1 C2 C3 C4 -179.1(10) . . . .
Br3 C4 C5 C6 176.8(10) . . . .
Cu1 O1 C1 C2 -168.8(9) . . . .
Cu1 O1 C1 C6 10.1(18) . . . .
Cu1 N1 C7 C6 -13(2) . . . .
Cu1 N1 C8 C9 -56.7(17) . . . .
F1 C12 C13 C14 178.8(14) . . . .
O1 Cu1 O1 C1 -133.3(10) 2_556 . . .
O1 Cu1 N1 C7 174.3(11) 2_556 . . .
O1 Cu1 N1 C7 22.8(12) . . . .
O1 Cu1 N1 C8 -164.1(11) . . . .
O1 Cu1 N1 C8 -12.6(11) 2_556 . . .
O1 C1 C2 Br1 -5.1(17) . . . .
O1 C1 C2 C3 175.9(12) . . . .
O1 C1 C6 C5 -173.7(12) . . . .
O1 C1 C6 C7 9(2) . . . .
N1 Cu1 O1 C1 116.8(10) 2_556 . . .
N1 Cu1 O1 C1 -21.9(11) . . . .
N1 Cu1 N1 C7 -82.6(11) 2_556 . . .
N1 Cu1 N1 C8 90.5(11) 2_556 . . .
N1 C8 C9 C10 -31(2) . . . .
N1 C8 C9 C14 147.4(13) . . . .
C1 C2 C3 C4 0(2) . . . .
C1 C6 C7 N1 -6(2) . . . .
C2 C1 C6 C5 5.2(18) . . . .
C2 C1 C6 C7 -172.1(13) . . . .
C2 C3 C4 Br3 -174.5(10) . . . .
C2 C3 C4 C5 1(2) . . . .
C3 C4 C5 C6 1(2) . . . .
C4 C5 C6 C1 -4(2) . . . .
C4 C5 C6 C7 173.1(13) . . . .
C5 C6 C7 N1 176.5(13) . . . .
C6 C1 C2 Br1 175.9(9) . . . .
C6 C1 C2 C3 -3(2) . . . .
C7 N1 C8 C9 116.7(14) . . . .
C8 N1 C7 C6 173.3(14) . . . .
C8 C9 C10 C11 178.5(14) . . . .
C8 C9 C14 C13 179.9(14) . . . .
C9 C10 C11 C12 0(2) . . . .
C10 C9 C14 C13 -1(2) . . . .
C10 C11 C12 F1 179.8(15) . . . .
C10 C11 C12 C13 1(3) . . . .
C11 C12 C13 C14 -3(3) . . . .
C12 C13 C14 C9 3(2) . . . .
C14 C9 C10 C11 0(2) . . . .
